data_4301196
loop_
_publ_author_name
'Christine Sui-Seng'
'F. Nipa Haque'
'Alen Hadzovic'
'Anna-Maria P\"utz'
'Valerie Reuss'
'Nils Meyer'
'Alan J. Lough'
'Marco Zimmer-De Iuliis'
'Robert H. Morris'

_publ_section_title
;
Synthesis and Characterization of Iron(II) Complexes with Tetradentate
Diiminodiphosphine or Diaminodiphosphine Ligands as Precatalysts for the
Hydrogenation of Acetophenone
;
_journal_name_full 'Inorganic Chemistry'
_journal_page_first 735
_journal_page_last 743
_journal_paper_doi 10.1021/ic801518h
_journal_volume 48
_journal_year 2009
_chemical_formula_sum 'C50 H49 Cl4 Fe2 N7 P2'
_chemical_formula_weight 1063.40
_chemical_name_systematic
; 
 ? 
;
_space_group_IT_number 88
_symmetry_cell_setting tetragonal
_symmetry_space_group_name_Hall '-I 4ad'
_symmetry_space_group_name_H-M 'I 41/a :2'
_atom_sites_solution_hydrogens geom
_atom_sites_solution_primary direct
_atom_sites_solution_secondary difmap
_audit_creation_method SHELXL-97
_cell_angle_alpha 90.00
_cell_angle_beta 90.00
_cell_angle_gamma 90.00
_cell_formula_units_Z 16
_cell_length_a 33.049(5)
_cell_length_b 33.049(5)
_cell_length_c 19.333(4)
_cell_measurement_temperature 373(2)
_cell_measurement_theta_max 27.48
_cell_measurement_theta_min 2.73
_cell_volume 21116(6)
_computing_structure_refinement 'SHELXL-97 (Sheldrick, 1997)'
_computing_structure_solution 'SHELXS-97 (Sheldrick, 1990)'
_diffrn_ambient_temperature 373(2)
_diffrn_detector_area_resol_mean 9
_diffrn_measured_fraction_theta_full 0.998
_diffrn_measured_fraction_theta_max 0.998
_diffrn_measurement_device_type 'Bruker-Nonius KappaCCD'
_diffrn_measurement_method '\f scans and \w scans with \k offsets'
_diffrn_radiation_monochromator graphite
_diffrn_radiation_source 'fine-focus sealed tube'
_diffrn_radiation_type MoK\a
_diffrn_radiation_wavelength 0.71073
_diffrn_reflns_av_R_equivalents 0.1005
_diffrn_reflns_av_sigmaI/netI 0.0922
_diffrn_reflns_limit_h_max 41
_diffrn_reflns_limit_h_min -37
_diffrn_reflns_limit_k_max 42
_diffrn_reflns_limit_k_min -36
_diffrn_reflns_limit_l_max 21
_diffrn_reflns_limit_l_min -24
_diffrn_reflns_number 67418
_diffrn_reflns_theta_full 27.48
_diffrn_reflns_theta_max 27.48
_diffrn_reflns_theta_min 2.73
_diffrn_standards_number 0
_exptl_absorpt_coefficient_mu 0.853
_exptl_absorpt_correction_T_max 0.872
_exptl_absorpt_correction_T_min 0.869
_exptl_absorpt_correction_type multi-scan
_exptl_absorpt_process_details
;
multi-scan from symmetry-related measurements 
 Sortav (Blessing 1995)
;
_exptl_crystal_colour red
_exptl_crystal_density_diffrn 1.338
_exptl_crystal_density_method 'not measured'
_exptl_crystal_description block
_exptl_crystal_F_000 8768
_exptl_crystal_size_max 0.16
_exptl_crystal_size_mid 0.16
_exptl_crystal_size_min 0.16
_refine_diff_density_max 0.738
_refine_diff_density_min -0.773
_refine_diff_density_rms 0.091
_refine_ls_extinction_method none
_refine_ls_goodness_of_fit_ref 1.049
_refine_ls_hydrogen_treatment restr
_refine_ls_matrix_type full
_refine_ls_number_parameters 591
_refine_ls_number_reflns 12075
_refine_ls_number_restraints 0
_refine_ls_restrained_S_all 1.049
_refine_ls_R_factor_all 0.1242
_refine_ls_R_factor_gt 0.0647
_refine_ls_shift/su_max 0.001
_refine_ls_shift/su_mean 0.000
_refine_ls_structure_factor_coef Fsqd
_refine_ls_weighting_details 'calc w=1/[\s^2^(Fo^2^)+(0.0943P)^2^+0.0000P] where P=(Fo^2^+2Fc^2^)/3'
_refine_ls_weighting_scheme calc
_refine_ls_wR_factor_gt 0.1620
_refine_ls_wR_factor_ref 0.1832
_reflns_number_gt 7097
_reflns_number_total 12075
_reflns_threshold_expression >2sigma(I)
_cod_data_source_file ic801518h_si_002_1.cif
_cod_data_source_block Complex_1(k05124)
_cod_original_sg_symbol_H-M 'I 41/a'
_cod_database_code 4301196

loop_
_symmetry_equiv_pos_as_xyz
'x, y, z'
'-x+1/2, -y, z+1/2'
'-y+3/4, x+1/4, z+1/4'
'y+3/4, -x+3/4, z+3/4'
'x+1/2, y+1/2, z+1/2'
'-x+1, -y+1/2, z+1'
'-y+5/4, x+3/4, z+3/4'
'y+5/4, -x+5/4, z+5/4'
'-x, -y, -z'
'x-1/2, y, -z-1/2'
'y-3/4, -x-1/4, -z-1/4'
'-y-3/4, x-3/4, -z-3/4'
'-x+1/2, -y+1/2, -z+1/2'
'x, y+1/2, -z'
'y-1/4, -x+1/4, -z+1/4'
'-y-1/4, x-1/4, -z-1/4'

loop_
_atom_site_label
_atom_site_type_symbol
_atom_site_fract_x
_atom_site_fract_y
_atom_site_fract_z
_atom_site_U_iso_or_equiv
_atom_site_adp_type
_atom_site_occupancy
_atom_site_symmetry_multiplicity
_atom_site_calc_flag
_atom_site_refinement_flags
_atom_site_disorder_assembly
_atom_site_disorder_group
Fe1 Fe 0.080853(15) 0.129477(15) 0.42732(3) 0.02333(16) Uani 1 1 d . . .
Fe2 Fe 0.383233(19) 0.192382(18) 0.00867(4) 0.03746(19) Uani 1 1 d . . .
Cl1 Cl 0.45278(3) 0.18514(3) 0.00098(7) 0.0438(3) Uani 1 1 d . . .
Cl2 Cl 0.35964(4) 0.12640(3) 0.02241(8) 0.0569(4) Uani 1 1 d . . .
Cl3 Cl 0.36363(4) 0.22447(3) -0.09035(7) 0.0524(3) Uani 1 1 d . . .
Cl4 Cl 0.35565(4) 0.23247(4) 0.09465(7) 0.0502(3) Uani 1 1 d . . .
N1 N 0.10219(9) 0.13134(9) 0.52480(19) 0.0273(8) Uani 1 1 d . . .
N1S N 0.3205(3) 0.2667(3) 0.3012(4) 0.131(3) Uani 1 1 d . . .
N2 N 0.06170(9) 0.18563(9) 0.45051(18) 0.0252(7) Uani 1 1 d . . .
N2S N 0.2722(2) -0.1140(3) 0.5580(5) 0.139(3) Uani 1 1 d . . .
N3 N 0.03206(10) 0.10762(9) 0.46739(18) 0.0262(7) Uani 1 1 d . . .
N3S N 0.2000(3) -0.0385(3) 0.3616(6) 0.147(4) Uani 1 1 d . . .
N4 N 0.13113(10) 0.15251(9) 0.39557(18) 0.0273(7) Uani 1 1 d . . .
P1 P 0.05716(3) 0.13714(3) 0.31690(6) 0.0242(2) Uani 1 1 d . . .
P2 P 0.10548(3) 0.06583(3) 0.41823(6) 0.0255(2) Uani 1 1 d . . .
C1 C 0.15896(12) 0.06320(11) 0.3953(3) 0.0334(10) Uani 1 1 d . . .
C1S C 0.3496(2) 0.1975(2) 0.2684(4) 0.095(2) Uani 1 1 d . . .
H1S1 H 0.3657 0.1873 0.3058 0.143 Uiso 1 1 calc R . .
H1S2 H 0.3661 0.2005 0.2280 0.143 Uiso 1 1 calc R . .
H1S3 H 0.3280 0.1789 0.2588 0.143 Uiso 1 1 calc R . .
C2 C 0.18780(14) 0.06170(16) 0.4468(3) 0.0589(15) Uani 1 1 d . . .
H2A H 0.1803 0.0600 0.4930 0.071 Uiso 1 1 calc R . .
C2S C 0.3330(3) 0.2357(3) 0.2870(4) 0.094(2) Uani 1 1 d . . .
C3S C 0.2400(3) -0.1829(3) 0.5890(6) 0.150(5) Uani 1 1 d . . .
H3S1 H 0.2304 -0.1818 0.6358 0.225 Uiso 1 1 calc R . .
H3S2 H 0.2603 -0.2035 0.5850 0.225 Uiso 1 1 calc R . .
H3S3 H 0.2178 -0.1891 0.5586 0.225 Uiso 1 1 calc R . .
C3 C 0.22913(15) 0.06286(19) 0.4275(4) 0.0707(19) Uani 1 1 d . . .
H3A H 0.2490 0.0626 0.4616 0.085 Uiso 1 1 calc R . .
C4 C 0.24017(15) 0.06436(18) 0.3599(4) 0.0680(18) Uani 1 1 d . . .
H4A H 0.2674 0.0641 0.3480 0.082 Uiso 1 1 calc R . .
C4S C 0.2546(3) -0.1498(5) 0.5727(6) 0.133(4) Uani 1 1 d . . .
C5 C 0.21219(14) 0.06628(14) 0.3105(3) 0.0528(14) Uani 1 1 d . . .
H5A H 0.2200 0.0677 0.2644 0.063 Uiso 1 1 calc R . .
C5S C 0.2123(3) -0.0404(3) 0.4969(6) 0.129(3) Uani 1 1 d . . .
H5S1 H 0.2351 -0.0573 0.5075 0.194 Uiso 1 1 calc R . .
H5S2 H 0.1885 -0.0510 0.5191 0.194 Uiso 1 1 calc R . .
H5S3 H 0.2173 -0.0135 0.5133 0.194 Uiso 1 1 calc R . .
C6 C 0.17113(13) 0.06614(12) 0.3276(3) 0.0404(11) Uani 1 1 d . . .
H6A H 0.1518 0.0681 0.2927 0.049 Uiso 1 1 calc R . .
C6S C 0.2060(3) -0.0396(2) 0.4225(6) 0.106(3) Uani 1 1 d . . .
C7 C 0.08082(11) 0.02856(11) 0.3620(2) 0.0275(9) Uani 1 1 d . . .
C8 C 0.10223(12) -0.00196(11) 0.3279(2) 0.0317(10) Uani 1 1 d . . .
H8A H 0.1303 -0.0030 0.3309 0.038 Uiso 1 1 calc R . .
C9 C 0.08141(14) -0.03078(12) 0.2893(3) 0.0395(11) Uani 1 1 d . . .
H9A H 0.0957 -0.0508 0.2659 0.047 Uiso 1 1 calc R . .
C10 C 0.04014(14) -0.02996(13) 0.2855(3) 0.0400(11) Uani 1 1 d . . .
H10A H 0.0266 -0.0495 0.2599 0.048 Uiso 1 1 calc R . .
C11 C 0.01840(13) -0.00030(12) 0.3195(3) 0.0379(11) Uani 1 1 d . . .
H11A H -0.0097 -0.0001 0.3172 0.046 Uiso 1 1 calc R . .
C12 C 0.03872(12) 0.02920(12) 0.3571(2) 0.0313(9) Uani 1 1 d . . .
H12B H 0.0242 0.0495 0.3791 0.038 Uiso 1 1 calc R . .
C12A C 0.12347(12) 0.13975(12) 0.2278(2) 0.0329(10) Uani 1 1 d . . .
H12A H 0.1282 0.1648 0.2484 0.040 Uiso 1 1 calc R . .
C13 C 0.10421(11) 0.03933(11) 0.5012(2) 0.0281(9) Uani 1 1 d . . .
C14 C 0.10391(13) -0.00332(12) 0.5030(3) 0.0373(11) Uani 1 1 d . . .
H14A H 0.1031 -0.0178 0.4617 0.045 Uiso 1 1 calc R . .
C15 C 0.10484(15) -0.02400(13) 0.5651(3) 0.0458(12) Uani 1 1 d . . .
H15A H 0.1050 -0.0521 0.5651 0.055 Uiso 1 1 calc R . .
C16 C 0.10559(15) -0.00314(13) 0.6277(3) 0.0458(12) Uani 1 1 d . . .
H16A H 0.1055 -0.0171 0.6695 0.055 Uiso 1 1 calc R . .
C17 C 0.10641(13) 0.03890(12) 0.6267(3) 0.0390(11) Uani 1 1 d . . .
H17A H 0.1074 0.0531 0.6682 0.047 Uiso 1 1 calc R . .
C18 C 0.10583(12) 0.06024(11) 0.5639(2) 0.0300(9) Uani 1 1 d . . .
C19 C 0.10794(12) 0.10425(12) 0.5715(2) 0.0306(9) Uani 1 1 d . . .
H19A H 0.1142 0.1138 0.6155 0.037 Uiso 1 1 calc R . .
C20 C 0.10260(12) 0.17363(11) 0.5498(2) 0.0320(10) Uani 1 1 d . . .
H20A H 0.1252 0.1884 0.5301 0.038 Uiso 1 1 calc R . .
H20B H 0.1047 0.1745 0.5998 0.038 Uiso 1 1 calc R . .
C21 C 0.06297(12) 0.19137(11) 0.5260(2) 0.0309(9) Uani 1 1 d . . .
H21A H 0.0405 0.1776 0.5480 0.037 Uiso 1 1 calc R . .
H21B H 0.0616 0.2199 0.5375 0.037 Uiso 1 1 calc R . .
C22 C 0.05373(11) 0.21705(11) 0.4152(2) 0.0265(9) Uani 1 1 d . . .
H22A H 0.0474 0.2401 0.4406 0.032 Uiso 1 1 calc R . .
C23 C 0.05315(11) 0.22183(11) 0.3405(2) 0.0265(9) Uani 1 1 d . . .
C24 C 0.04944(12) 0.27155(12) 0.2480(3) 0.0355(10) Uani 1 1 d . . .
H24A H 0.0475 0.2983 0.2336 0.043 Uiso 1 1 calc R . .
C25 C 0.05200(12) 0.24065(12) 0.1994(2) 0.0347(10) Uani 1 1 d . . .
H25A H 0.0521 0.2467 0.1524 0.042 Uiso 1 1 calc R . .
C26 C 0.05443(11) 0.20103(12) 0.2212(2) 0.0309(9) Uani 1 1 d . . .
H26A H 0.0552 0.1805 0.1883 0.037 Uiso 1 1 calc R . .
C27 C 0.05571(11) 0.19090(11) 0.2910(2) 0.0273(9) Uani 1 1 d . . .
C29 C 0.00512(11) 0.12368(11) 0.2931(2) 0.0272(9) Uani 1 1 d . . .
C30 C -0.00635(13) 0.11150(13) 0.2269(3) 0.0392(11) Uani 1 1 d . . .
H30A H 0.0132 0.1081 0.1929 0.047 Uiso 1 1 calc R . .
C31 C -0.04700(14) 0.10433(15) 0.2112(3) 0.0511(13) Uani 1 1 d . . .
H31A H -0.0543 0.0957 0.1672 0.061 Uiso 1 1 calc R . .
C32 C -0.07644(13) 0.11018(14) 0.2616(3) 0.0470(13) Uani 1 1 d . . .
H32A H -0.1034 0.1049 0.2516 0.056 Uiso 1 1 calc R . .
C33 C -0.06562(12) 0.12386(12) 0.3266(3) 0.0365(10) Uani 1 1 d . . .
H33A H -0.0854 0.1285 0.3598 0.044 Uiso 1 1 calc R . .
C34 C -0.02486(12) 0.13078(11) 0.3424(2) 0.0305(9) Uani 1 1 d . . .
H34A H -0.0177 0.1402 0.3861 0.037 Uiso 1 1 calc R . .
C35 C 0.08953(12) 0.11687(11) 0.2482(2) 0.0274(9) Uani 1 1 d . . .
C36 C 0.08371(13) 0.07913(12) 0.2176(2) 0.0341(10) Uani 1 1 d . . .
H36A H 0.0622 0.0629 0.2316 0.041 Uiso 1 1 calc R . .
C37 C 0.10983(15) 0.06571(13) 0.1664(3) 0.0440(12) Uani 1 1 d . . .
H37A H 0.1052 0.0408 0.1454 0.053 Uiso 1 1 calc R . .
C38 C 0.14272(15) 0.08886(14) 0.1462(3) 0.0483(13) Uani 1 1 d . . .
H38A H 0.1599 0.0797 0.1115 0.058 Uiso 1 1 calc R . .
C39 C 0.14979(14) 0.12587(13) 0.1782(3) 0.0405(11) Uani 1 1 d . . .
H39A H 0.1723 0.1412 0.1659 0.049 Uiso 1 1 calc R . .
C40 C 0.04976(12) 0.26249(12) 0.3173(3) 0.0343(10) Uani 1 1 d . . .
H40A H 0.0477 0.2833 0.3495 0.041 Uiso 1 1 calc R . .
C41 C -0.03166(13) 0.08062(14) 0.5304(3) 0.0461(12) Uani 1 1 d . . .
H41A H -0.0353 0.0527 0.5183 0.069 Uiso 1 1 calc R . .
H41B H -0.0546 0.0960 0.5150 0.069 Uiso 1 1 calc R . .
H41C H -0.0291 0.0831 0.5797 0.069 Uiso 1 1 calc R . .
C42 C 0.00486(12) 0.09607(11) 0.4974(2) 0.0301(9) Uani 1 1 d . . .
C43 C 0.16043(13) 0.16511(11) 0.3776(2) 0.0297(9) Uani 1 1 d . . .
C44 C 0.19916(13) 0.18139(15) 0.3506(3) 0.0452(12) Uani 1 1 d . . .
H44A H 0.1937 0.2037 0.3201 0.068 Uiso 1 1 calc R . .
H44B H 0.2132 0.1605 0.3257 0.068 Uiso 1 1 calc R . .
H44C H 0.2156 0.1905 0.3885 0.068 Uiso 1 1 calc R . .

loop_
_atom_site_aniso_label
_atom_site_aniso_U_11
_atom_site_aniso_U_22
_atom_site_aniso_U_33
_atom_site_aniso_U_23
_atom_site_aniso_U_13
_atom_site_aniso_U_12
Fe1 0.0256(3) 0.0189(3) 0.0254(3) -0.0027(2) -0.0040(2) -0.0003(2)
Fe2 0.0389(4) 0.0330(3) 0.0405(4) 0.0012(3) -0.0037(3) 0.0006(3)
Cl1 0.0388(6) 0.0387(6) 0.0539(8) -0.0046(5) -0.0021(5) 0.0058(5)
Cl2 0.0632(8) 0.0374(6) 0.0702(10) 0.0160(6) -0.0271(7) -0.0126(5)
Cl3 0.0753(9) 0.0388(6) 0.0432(8) 0.0029(5) -0.0119(6) 0.0089(6)
Cl4 0.0465(7) 0.0561(7) 0.0481(8) -0.0080(6) 0.0033(6) -0.0003(5)
N1 0.0246(16) 0.0225(16) 0.035(2) -0.0054(15) -0.0037(15) 0.0000(13)
N1S 0.179(8) 0.140(7) 0.076(6) 0.002(5) -0.021(5) 0.017(6)
N2 0.0251(16) 0.0241(17) 0.026(2) -0.0053(14) -0.0035(14) 0.0002(13)
N2S 0.092(6) 0.213(10) 0.111(7) -0.050(7) -0.036(5) 0.030(6)
N3 0.0274(17) 0.0201(16) 0.031(2) -0.0013(14) -0.0096(16) 0.0008(13)
N3S 0.189(9) 0.113(6) 0.141(9) -0.040(6) -0.046(7) 0.043(5)
N4 0.037(2) 0.0194(16) 0.025(2) -0.0037(14) -0.0060(16) 0.0054(14)
P1 0.0264(5) 0.0213(5) 0.0250(6) -0.0030(4) -0.0027(4) 0.0008(4)
P2 0.0253(5) 0.0208(5) 0.0305(6) -0.0038(4) -0.0046(4) 0.0000(4)
C1 0.032(2) 0.022(2) 0.046(3) -0.0099(19) -0.005(2) -0.0025(16)
C1S 0.088(5) 0.105(6) 0.093(6) 0.030(5) 0.005(4) -0.020(4)
C2 0.035(3) 0.075(4) 0.067(4) -0.025(3) -0.010(3) -0.002(2)
C2S 0.121(7) 0.102(6) 0.061(5) 0.012(5) -0.025(5) -0.010(5)
C3S 0.073(5) 0.176(10) 0.200(13) 0.031(9) 0.008(6) -0.068(6)
C3 0.032(3) 0.101(5) 0.079(5) -0.032(4) -0.020(3) -0.002(3)
C4 0.027(3) 0.086(4) 0.090(5) -0.030(4) 0.005(3) -0.014(3)
C4S 0.082(7) 0.210(14) 0.106(9) -0.028(9) -0.028(6) 0.024(7)
C5 0.038(3) 0.043(3) 0.077(4) -0.018(3) 0.015(3) -0.005(2)
C5S 0.156(9) 0.096(6) 0.135(10) 0.011(6) -0.028(7) 0.001(6)
C6 0.037(2) 0.029(2) 0.056(4) -0.004(2) 0.006(2) 0.0032(18)
C6S 0.120(7) 0.076(5) 0.123(9) -0.018(6) -0.035(7) 0.022(4)
C7 0.031(2) 0.0216(19) 0.029(2) 0.0002(17) -0.0049(18) -0.0035(16)
C8 0.036(2) 0.024(2) 0.036(3) -0.0022(18) -0.0010(19) -0.0010(17)
C9 0.053(3) 0.027(2) 0.038(3) -0.010(2) -0.002(2) -0.0015(19)
C10 0.051(3) 0.032(2) 0.037(3) -0.008(2) -0.012(2) -0.013(2)
C11 0.032(2) 0.038(2) 0.044(3) -0.006(2) -0.006(2) -0.0083(18)
C12 0.034(2) 0.030(2) 0.030(3) -0.0022(18) -0.0029(19) -0.0031(17)
C12A 0.032(2) 0.032(2) 0.035(3) 0.0020(19) -0.0021(19) 0.0057(17)
C13 0.029(2) 0.0217(19) 0.033(3) 0.0000(17) -0.0087(18) 0.0030(15)
C14 0.043(2) 0.028(2) 0.041(3) 0.001(2) -0.012(2) 0.0012(18)
C15 0.064(3) 0.027(2) 0.047(3) 0.003(2) -0.017(3) -0.001(2)
C16 0.067(3) 0.031(2) 0.039(3) 0.011(2) -0.011(2) 0.002(2)
C17 0.048(3) 0.033(2) 0.036(3) -0.003(2) -0.007(2) 0.0018(19)
C18 0.032(2) 0.0227(19) 0.036(3) 0.0003(18) -0.0071(19) 0.0026(16)
C19 0.033(2) 0.030(2) 0.028(3) -0.0011(19) -0.0036(18) 0.0000(17)
C20 0.043(2) 0.026(2) 0.027(3) -0.0060(18) -0.0083(19) -0.0054(18)
C21 0.042(2) 0.0218(19) 0.029(3) -0.0070(17) -0.0032(19) -0.0011(17)
C22 0.027(2) 0.0198(19) 0.032(3) -0.0068(17) -0.0029(17) 0.0011(15)
C23 0.0240(19) 0.0237(19) 0.032(3) -0.0006(17) -0.0067(17) 0.0014(15)
C24 0.034(2) 0.029(2) 0.043(3) 0.005(2) -0.010(2) -0.0005(17)
C25 0.034(2) 0.038(2) 0.032(3) 0.004(2) -0.0086(19) 0.0048(18)
C26 0.030(2) 0.027(2) 0.035(3) -0.0015(18) -0.0054(19) 0.0037(16)
C27 0.0230(19) 0.028(2) 0.031(3) 0.0005(18) -0.0022(17) 0.0019(15)
C29 0.028(2) 0.0238(19) 0.030(2) 0.0005(17) -0.0045(18) -0.0041(16)
C30 0.035(2) 0.045(3) 0.037(3) -0.013(2) -0.005(2) 0.0001(19)
C31 0.043(3) 0.064(3) 0.046(3) -0.022(3) -0.017(2) -0.001(2)
C32 0.031(2) 0.049(3) 0.061(4) -0.004(3) -0.009(2) -0.006(2)
C33 0.029(2) 0.037(2) 0.043(3) 0.008(2) 0.001(2) 0.0022(18)
C34 0.036(2) 0.026(2) 0.029(2) 0.0029(18) -0.0047(19) 0.0032(17)
C35 0.035(2) 0.0240(19) 0.023(2) -0.0002(17) 0.0025(18) 0.0055(16)
C36 0.046(2) 0.028(2) 0.028(3) -0.0029(18) 0.002(2) 0.0025(18)
C37 0.060(3) 0.033(2) 0.039(3) -0.003(2) 0.010(2) 0.011(2)
C38 0.061(3) 0.046(3) 0.038(3) 0.004(2) 0.017(2) 0.023(2)
C39 0.043(3) 0.038(2) 0.041(3) 0.014(2) 0.009(2) 0.0085(19)
C40 0.032(2) 0.027(2) 0.044(3) -0.001(2) -0.008(2) 0.0023(17)
C41 0.040(3) 0.049(3) 0.049(3) 0.007(2) 0.003(2) -0.012(2)
C42 0.028(2) 0.025(2) 0.038(3) 0.0001(18) -0.009(2) -0.0028(17)
C43 0.036(2) 0.023(2) 0.031(3) -0.0017(17) -0.011(2) 0.0011(17)
C44 0.031(2) 0.056(3) 0.048(3) -0.002(2) 0.003(2) -0.005(2)

loop_
_atom_type_symbol
_atom_type_description
_atom_type_scat_dispersion_real
_atom_type_scat_dispersion_imag
_atom_type_scat_source
C C 0.0033 0.0016 'International Tables Vol C Tables 4.2.6.8 and 6.1.1.4'
H H 0.0000 0.0000 'International Tables Vol C Tables 4.2.6.8 and 6.1.1.4'
N N 0.0061 0.0033 'International Tables Vol C Tables 4.2.6.8 and 6.1.1.4'
P P 0.1023 0.0942 'International Tables Vol C Tables 4.2.6.8 and 6.1.1.4'
Cl Cl 0.1484 0.1585 'International Tables Vol C Tables 4.2.6.8 and 6.1.1.4'
Fe Fe 0.3463 0.8444 'International Tables Vol C Tables 4.2.6.8 and 6.1.1.4'

loop_
_geom_angle_atom_site_label_1
_geom_angle_atom_site_label_2
_geom_angle_atom_site_label_3
_geom_angle
_geom_angle_site_symmetry_1
_geom_angle_site_symmetry_3
_geom_angle_publ_flag
N4 Fe1 N3 174.88(15) . . ?
N4 Fe1 N2 88.73(12) . . ?
N3 Fe1 N2 89.59(13) . . ?
N4 Fe1 N1 89.09(14) . . ?
N3 Fe1 N1 85.90(14) . . ?
N2 Fe1 N1 82.73(13) . . ?
N4 Fe1 P2 91.85(9) . . ?
N3 Fe1 P2 89.08(9) . . ?
N2 Fe1 P2 171.27(10) . . ?
N1 Fe1 P2 88.57(9) . . ?
N4 Fe1 P1 87.37(11) . . ?
N3 Fe1 P1 97.47(10) . . ?
N2 Fe1 P1 89.90(10) . . ?
N1 Fe1 P1 171.89(9) . . ?
P2 Fe1 P1 98.83(4) . . ?
Cl3 Fe2 Cl4 102.99(5) . . ?
Cl3 Fe2 Cl1 106.01(6) . . ?
Cl4 Fe2 Cl1 119.77(5) . . ?
Cl3 Fe2 Cl2 115.81(5) . . ?
Cl4 Fe2 Cl2 108.79(6) . . ?
Cl1 Fe2 Cl2 104.05(5) . . ?
C19 N1 C20 115.3(4) . . ?
C19 N1 Fe1 133.5(3) . . ?
C20 N1 Fe1 109.8(2) . . ?
C22 N2 C21 115.7(3) . . ?
C22 N2 Fe1 134.4(3) . . ?
C21 N2 Fe1 109.3(2) . . ?
C42 N3 Fe1 172.9(4) . . ?
C43 N4 Fe1 178.7(3) . . ?
C35 P1 C29 106.09(19) . . ?
C35 P1 C27 99.80(18) . . ?
C29 P1 C27 98.09(17) . . ?
C35 P1 Fe1 115.84(13) . . ?
C29 P1 Fe1 121.86(14) . . ?
C27 P1 Fe1 111.63(14) . . ?
C1 P2 C13 102.3(2) . . ?
C1 P2 C7 104.74(19) . . ?
C13 P2 C7 100.82(18) . . ?
C1 P2 Fe1 114.32(13) . . ?
C13 P2 Fe1 111.67(13) . . ?
C7 P2 Fe1 120.72(13) . . ?
C6 C1 C2 119.2(4) . . ?
C6 C1 P2 120.8(3) . . ?
C2 C1 P2 119.7(4) . . ?
C1 C2 C3 118.4(6) . . ?
N1S C2S C1S 178.5(12) . . ?
C4 C3 C2 120.9(5) . . ?
C5 C4 C3 120.4(5) . . ?
C3S C4S N2S 176.8(12) . . ?
C4 C5 C6 120.4(6) . . ?
C1 C6 C5 120.7(5) . . ?
N3S C6S C5S 178.5(11) . . ?
C12 C7 C8 118.9(4) . . ?
C12 C7 P2 118.3(3) . . ?
C8 C7 P2 122.7(3) . . ?
C9 C8 C7 119.8(4) . . ?
C10 C9 C8 120.6(4) . . ?
C9 C10 C11 120.5(4) . . ?
C10 C11 C12 119.7(4) . . ?
C11 C12 C7 120.5(4) . . ?
C39 C12A C35 121.3(4) . . ?
C18 C13 C14 118.2(4) . . ?
C18 C13 P2 121.6(3) . . ?
C14 C13 P2 120.1(3) . . ?
C15 C14 C13 121.0(4) . . ?
C14 C15 C16 120.7(4) . . ?
C17 C16 C15 118.9(4) . . ?
C16 C17 C18 121.0(4) . . ?
C13 C18 C17 120.2(4) . . ?
C13 C18 C19 125.5(4) . . ?
C17 C18 C19 114.4(4) . . ?
N1 C19 C18 128.0(4) . . ?
N1 C20 C21 105.1(3) . . ?
N2 C21 C20 106.1(3) . . ?
N2 C22 C23 128.8(4) . . ?
C27 C23 C40 118.6(4) . . ?
C27 C23 C22 126.7(3) . . ?
C40 C23 C22 114.7(4) . . ?
C40 C24 C25 119.9(4) . . ?
C26 C25 C24 119.7(4) . . ?
C25 C26 C27 121.8(4) . . ?
C26 C27 C23 119.0(4) . . ?
C26 C27 P1 119.7(3) . . ?
C23 C27 P1 121.2(3) . . ?
C30 C29 C34 118.9(4) . . ?
C30 C29 P1 123.7(3) . . ?
C34 C29 P1 117.0(3) . . ?
C29 C30 C31 120.7(4) . . ?
C32 C31 C30 119.8(5) . . ?
C33 C32 C31 120.1(4) . . ?
C32 C33 C34 120.1(4) . . ?
C29 C34 C33 120.4(4) . . ?
C36 C35 C12A 118.1(4) . . ?
C36 C35 P1 123.7(3) . . ?
C12A C35 P1 118.1(3) . . ?
C37 C36 C35 120.2(4) . . ?
C38 C37 C36 120.9(4) . . ?
C37 C38 C39 119.5(4) . . ?
C12A C39 C38 119.8(4) . . ?
C24 C40 C23 121.0(4) . . ?
N3 C42 C41 175.3(5) . . ?
N4 C43 C44 177.6(5) . . ?

loop_
_geom_bond_atom_site_label_1
_geom_bond_atom_site_label_2
_geom_bond_distance
_geom_bond_site_symmetry_2
_geom_bond_publ_flag
Fe1 N4 1.928(4) . ?
Fe1 N3 1.929(3) . ?
Fe1 N2 2.011(3) . ?
Fe1 N1 2.013(4) . ?
Fe1 P2 2.2621(11) . ?
Fe1 P1 2.2879(13) . ?
Fe2 Cl3 2.2824(15) . ?
Fe2 Cl4 2.3129(15) . ?
Fe2 Cl1 2.3158(13) . ?
Fe2 Cl2 2.3310(13) . ?
N1 C19 1.285(5) . ?
N1 C20 1.479(5) . ?
N1S C2S 1.139(10) . ?
N2 C22 1.271(5) . ?
N2 C21 1.473(5) . ?
N2S C4S 1.347(15) . ?
N3 C42 1.136(5) . ?
N3S C6S 1.196(12) . ?
N4 C43 1.110(5) . ?
P1 C35 1.832(4) . ?
P1 C29 1.835(4) . ?
P1 C27 1.847(4) . ?
P2 C1 1.824(4) . ?
P2 C13 1.828(4) . ?
P2 C7 1.834(4) . ?
C1 C6 1.373(7) . ?
C1 C2 1.378(7) . ?
C1S C2S 1.421(11) . ?
C2 C3 1.417(7) . ?
C3S C4S 1.238(15) . ?
C3 C4 1.357(9) . ?
C4 C5 1.331(8) . ?
C5 C6 1.397(6) . ?
C5S C6S 1.452(13) . ?
C7 C12 1.395(5) . ?
C7 C8 1.398(6) . ?
C8 C9 1.392(6) . ?
C9 C10 1.366(6) . ?
C10 C11 1.381(6) . ?
C11 C12 1.389(6) . ?
C12A C39 1.375(6) . ?
C12A C35 1.409(6) . ?
C13 C18 1.398(6) . ?
C13 C14 1.410(5) . ?
C14 C15 1.382(7) . ?
C15 C16 1.393(7) . ?
C16 C17 1.390(6) . ?
C17 C18 1.403(6) . ?
C18 C19 1.463(5) . ?
C20 C21 1.507(6) . ?
C22 C23 1.453(6) . ?
C23 C27 1.403(6) . ?
C23 C40 1.421(5) . ?
C24 C40 1.373(6) . ?
C24 C25 1.390(6) . ?
C25 C26 1.378(6) . ?
C26 C27 1.391(6) . ?
C29 C30 1.394(6) . ?
C29 C34 1.395(6) . ?
C30 C31 1.398(6) . ?
C31 C32 1.391(7) . ?
C32 C33 1.382(7) . ?
C33 C34 1.401(6) . ?
C35 C36 1.394(5) . ?
C36 C37 1.386(6) . ?
C37 C38 1.386(7) . ?
C38 C39 1.390(7) . ?
C41 C42 1.458(6) . ?
C43 C44 1.483(6) . ?
